data_2022775
loop_
_publ_author_name
'Overstreet, Shayla M. J.'
'Genzia, Ian M.'
'Nguyen, Alexander'
'Auleciems, Zachary J.'
'Jennings, Abby R.'
'Peloquin, Andrew J.'

_publ_section_title
;
 Synthesis and crystal structure of
 2-[(2,3,5,6-tetra-fluoro-pyridin-4-yl)amino]-ethyl methacrylate.
;
_journal_coeditor_code HB8066
_journal_issue 'Pt 6'
_journal_name_full 'Acta crystallographica. Section E, Crystallographic communications'
_journal_page_first 571
_journal_page_last 574
_journal_paper_doi 10.1107/S2056989023004334
_journal_volume 79
_journal_year 2023
_chemical_formula_iupac 'C11 H10 F4 N2 O2'
_chemical_formula_moiety 'C11 H10 F4 N2 O2'
_chemical_formula_sum 'C11 H10 F4 N2 O2'
_chemical_formula_weight 278.21
_chemical_name_common
;
2-[(2,3,5,6-Tetrafluoropyridin-4-yl)amino]ethyl methacrylate
;
_chemical_name_systematic
;
2-[(2,3,5,6-Tetrafluoropyridin-4-yl)amino]ethyl 2-methylprop-2-enoate
;
_space_group_crystal_system monoclinic
_space_group_IT_number 14
_space_group_name_Hall '-P 2yn'
_space_group_name_H-M_alt 'P 1 21/n 1'
_atom_sites_solution_hydrogens mixed
_atom_sites_solution_primary dual
_audit_creation_method
;
Olex2 1.5
(compiled 2023.03.06 svn.rbb2c1857 for OlexSys, GUI svn.r6748)
;
_cell_angle_alpha 90
_cell_angle_beta 91.2510(10)
_cell_angle_gamma 90
_cell_formula_units_Z 4
_cell_length_a 6.85880(10)
_cell_length_b 10.7797(2)
_cell_length_c 15.7707(2)
_cell_measurement_reflns_used 19836
_cell_measurement_temperature 106.15
_cell_measurement_theta_max 27.1530
_cell_measurement_theta_min 2.2760
_cell_volume 1165.74(3)
_computing_cell_refinement
;
SAINT V8.38A (Bruker, 2017)
;
_computing_data_collection
;
APEX3 v2017.3-0 (Bruker, 2017)
;
_computing_data_reduction
;
SAINT V8.38A (Bruker, 2017)
;
_computing_molecular_graphics
;
Mercury (Macrae <i>et al.</i>, 2020)
;
_computing_publication_material
;
Olex2 1.5 (Dolomanov <i>et al.</i>, 2009)
;
_computing_structure_refinement
;
<i>SHELXL2018/3</i> (Sheldrick, 2015<i>b</i>)
;
_computing_structure_solution
;
<i>SHELXT2018/2</i> (Sheldrick, 2015<i>a</i>)
;
_diffrn_ambient_temperature 106.15
_diffrn_measured_fraction_theta_full 1.000
_diffrn_measured_fraction_theta_max 0.977
_diffrn_measurement_device_type 'XtaLAB Synergy, Single source at offset/far, HyPix3000'
_diffrn_measurement_method '\f and \w scans'
_diffrn_radiation_type MoK\a
_diffrn_radiation_wavelength 0.71073
_diffrn_reflns_av_R_equivalents 0.0349
_diffrn_reflns_av_unetI/netI 0.0164
_diffrn_reflns_limit_h_max 8
_diffrn_reflns_limit_h_min -8
_diffrn_reflns_limit_k_max 13
_diffrn_reflns_limit_k_min -13
_diffrn_reflns_limit_l_max 20
_diffrn_reflns_limit_l_min -19
_diffrn_reflns_number 33062
_diffrn_reflns_theta_full 25.242
_diffrn_reflns_theta_max 27.383
_diffrn_reflns_theta_min 2.289
_diffrn_source 'micro-focus sealed X-ray tube'
_diffrn_standards_decay_% 0
_diffrn_standards_interval_count 0
_diffrn_standards_number 0
_exptl_absorpt_coefficient_mu 0.152
_exptl_absorpt_correction_T_max 1.000
_exptl_absorpt_correction_T_min 0.705
_exptl_absorpt_correction_type gaussian
_exptl_absorpt_process_details
;
(CrysAlis PRO; Rigaku OD, 2019)
;
_exptl_crystal_colour colourless
_exptl_crystal_density_diffrn 1.585
_exptl_crystal_density_method 'not measured'
_exptl_crystal_description needle
_exptl_crystal_F_000 568
_exptl_crystal_size_max 0.44
_exptl_crystal_size_mid 0.18
_exptl_crystal_size_min 0.166
_refine_diff_density_max 0.280
_refine_diff_density_min -0.213
_refine_ls_extinction_method none
_refine_ls_goodness_of_fit_ref 1.057
_refine_ls_hydrogen_treatment mixed
_refine_ls_matrix_type full
_refine_ls_number_parameters 177
_refine_ls_number_reflns 2583
_refine_ls_number_restraints 0
_refine_ls_restrained_S_all 1.057
_refine_ls_R_factor_all 0.0417
_refine_ls_R_factor_gt 0.0352
_refine_ls_shift/su_max 0.000
_refine_ls_shift/su_mean 0.000
_refine_ls_structure_factor_coef Fsqd
_refine_ls_weighting_details 'w=1/[\s^2^(Fo^2^)+(0.0389P)^2^+0.4834P] where P=(Fo^2^+2Fc^2^)/3'
_refine_ls_weighting_scheme calc
_refine_ls_wR_factor_gt 0.0867
_refine_ls_wR_factor_ref 0.0903
_reflns_number_gt 2211
_reflns_number_total 2583
_reflns_threshold_expression 'I > 2\s(I)'
_cod_data_source_file hb8066sup1.cif
_cod_data_source_block I
_cod_depositor_comments 'Adding full bibliography for 2022775.cif.'
_cod_database_code 2022775
_cod_database_fobs_code 2022775
_shelx_space_group_comment
;
The symmetry employed for this shelxl refinement is uniquely defined
by the following loop, which should always be used as a source of
symmetry information in preference to the above space-group names.
They are only intended as comments.
;
_shelx_estimated_absorpt_t_min 0.909
_shelx_estimated_absorpt_t_max 0.975

loop_
_space_group_symop_operation_xyz
'x, y, z'
'-x+1/2, y+1/2, -z+1/2'
'-x, -y, -z'
'x-1/2, -y-1/2, z-1/2'

loop_
_atom_site_type_symbol
_atom_site_label
_atom_site_fract_x
_atom_site_fract_y
_atom_site_fract_z
_atom_site_U_iso_or_equiv
_atom_site_adp_type
_atom_site_calc_flag
_atom_site_occupancy
_atom_site_disorder_assembly
_atom_site_disorder_group
F F1 0.76605(14) 0.04660(8) 0.49959(5) 0.0400(2) Uani d 1 . .
F F2 0.49913(12) 0.06997(8) 0.37165(5) 0.0334(2) Uani d 1 . .
F F3 0.92779(11) 0.36294(8) 0.24890(5) 0.0301(2) Uani d 1 . .
F F4 1.17024(11) 0.32149(9) 0.37827(5) 0.0364(2) Uani d 1 . .
O O1 0.53522(13) 0.47979(9) 0.28749(6) 0.0261(2) Uani d 1 . .
O O2 0.30721(15) 0.62510(10) 0.30633(7) 0.0391(3) Uani d 1 . .
N N1 0.96939(17) 0.18455(11) 0.43992(7) 0.0296(3) Uani d 1 . .
N N2 0.56174(17) 0.22514(11) 0.23936(7) 0.0267(3) Uani d 1 . .
C C1 0.8023(2) 0.12386(13) 0.43516(8) 0.0293(3) Uani d 1 . .
C C2 0.66735(19) 0.13523(12) 0.37096(8) 0.0258(3) Uani d 1 . .
C C3 0.69653(18) 0.21724(12) 0.30299(8) 0.0228(3) Uani d 1 . .
C C4 0.87510(19) 0.28051(12) 0.30859(8) 0.0241(3) Uani d 1 . .
C C5 0.99991(19) 0.25973(13) 0.37622(8) 0.0274(3) Uani d 1 . .
C C6 0.53726(19) 0.32687(13) 0.17900(8) 0.0266(3) Uani d 1 . .
H H6A 0.468848 0.295683 0.127349 0.032 Uiso calc 1 . .
H H6B 0.667341 0.356903 0.162348 0.032 Uiso calc 1 . .
C C7 0.42353(19) 0.43344(13) 0.21475(8) 0.0272(3) Uani d 1 . .
H H7A 0.406113 0.499531 0.171663 0.033 Uiso calc 1 . .
H H7B 0.293237 0.405086 0.232375 0.033 Uiso calc 1 . .
C C8 0.45919(19) 0.57648(13) 0.32828(9) 0.0276(3) Uani d 1 . .
C C9 0.5847(2) 0.61826(14) 0.40162(9) 0.0306(3) Uani d 1 . .
C C10 0.7559(2) 0.54178(16) 0.42728(10) 0.0417(4) Uani d 1 . .
H H10A 0.843816 0.534069 0.379396 0.063 Uiso calc 1 . .
H H10B 0.711927 0.459166 0.444381 0.063 Uiso calc 1 . .
H H10C 0.825125 0.581580 0.475012 0.063 Uiso calc 1 . .
C C11 0.5387(3) 0.72537(16) 0.43920(10) 0.0430(4) Uani d 1 . .
H H11A 0.617410 0.756041 0.484859 0.052 Uiso calc 1 . .
H H11B 0.427248 0.770700 0.420212 0.052 Uiso calc 1 . .
H HN2 0.467(3) 0.1814(16) 0.2450(10) 0.032(4) Uiso d 1 . .

loop_
_atom_site_aniso_label
_atom_site_aniso_U_11
_atom_site_aniso_U_22
_atom_site_aniso_U_33
_atom_site_aniso_U_12
_atom_site_aniso_U_13
_atom_site_aniso_U_23
F1 0.0534(6) 0.0383(5) 0.0284(4) 0.0099(4) 0.0041(4) 0.0129(4)
F2 0.0342(5) 0.0303(4) 0.0360(5) -0.0056(3) 0.0052(3) 0.0048(3)
F3 0.0244(4) 0.0381(5) 0.0277(4) -0.0070(3) -0.0027(3) 0.0070(3)
F4 0.0247(4) 0.0491(5) 0.0351(5) -0.0030(4) -0.0091(3) -0.0017(4)
O1 0.0213(5) 0.0304(5) 0.0264(5) 0.0017(4) -0.0040(4) 0.0011(4)
O2 0.0270(5) 0.0447(6) 0.0453(6) 0.0115(5) -0.0054(4) 0.0008(5)
N1 0.0328(6) 0.0332(6) 0.0228(6) 0.0102(5) -0.0038(5) -0.0007(5)
N2 0.0236(6) 0.0292(6) 0.0270(6) -0.0065(5) -0.0051(4) 0.0039(5)
C1 0.0382(8) 0.0281(7) 0.0216(6) 0.0111(6) 0.0035(5) 0.0028(5)
C2 0.0276(7) 0.0241(6) 0.0260(6) 0.0012(5) 0.0038(5) -0.0004(5)
C3 0.0229(6) 0.0238(6) 0.0217(6) 0.0024(5) -0.0001(5) -0.0018(5)
C4 0.0242(6) 0.0263(6) 0.0217(6) 0.0012(5) 0.0001(5) 0.0008(5)
C5 0.0228(6) 0.0329(7) 0.0265(7) 0.0043(5) -0.0034(5) -0.0047(6)
C6 0.0243(6) 0.0342(7) 0.0211(6) -0.0043(5) -0.0051(5) 0.0044(5)
C7 0.0203(6) 0.0345(7) 0.0266(7) -0.0031(5) -0.0062(5) 0.0062(6)
C8 0.0227(6) 0.0309(7) 0.0295(7) 0.0034(5) 0.0021(5) 0.0065(6)
C9 0.0310(7) 0.0341(7) 0.0269(7) 0.0055(6) 0.0005(5) 0.0016(6)
C10 0.0419(9) 0.0459(9) 0.0369(8) 0.0100(7) -0.0106(7) -0.0114(7)
C11 0.0490(10) 0.0442(9) 0.0356(8) 0.0130(7) -0.0057(7) -0.0044(7)

loop_
_atom_type_symbol
_atom_type_description
_atom_type_scat_dispersion_real
_atom_type_scat_dispersion_imag
_atom_type_scat_source
C C 0.0033 0.0016 'International Tables Vol C Tables 4.2.6.8 and 6.1.1.4'
H H 0.0000 0.0000 'International Tables Vol C Tables 4.2.6.8 and 6.1.1.4'
F F 0.0171 0.0103 'International Tables Vol C Tables 4.2.6.8 and 6.1.1.4'
N N 0.0061 0.0033 'International Tables Vol C Tables 4.2.6.8 and 6.1.1.4'
O O 0.0106 0.0060 'International Tables Vol C Tables 4.2.6.8 and 6.1.1.4'

loop_
_geom_angle_atom_site_label_1
_geom_angle_atom_site_label_2
_geom_angle_atom_site_label_3
_geom_angle_site_symmetry_1
_geom_angle_site_symmetry_3
_geom_angle
_geom_angle_publ_flag
C8 O1 C7 . . 116.31(10) ?
C5 N1 C1 . . 114.56(11) ?
C3 N2 C6 . . 126.76(11) ?
C3 N2 HN2 . . 114.8(11) ?
C6 N2 HN2 . . 115.4(12) ?
F1 C1 C2 . . 118.98(13) ?
N1 C1 F1 . . 116.09(12) ?
N1 C1 C2 . . 124.93(13) ?
F2 C2 C1 . . 120.90(12) ?
F2 C2 C3 . . 117.95(11) ?
C1 C2 C3 . . 121.13(12) ?
N2 C3 C2 . . 119.91(12) ?
N2 C3 C4 . . 126.72(12) ?
C4 C3 C2 . . 113.32(11) ?
F3 C4 C3 . . 121.52(11) ?
F3 C4 C5 . . 118.55(12) ?
C5 C4 C3 . . 119.92(12) ?
F4 C5 C4 . . 117.72(12) ?
N1 C5 F4 . . 116.16(11) ?
N1 C5 C4 . . 126.12(13) ?
N2 C6 H6A . . 109.1 ?
N2 C6 H6B . . 109.1 ?
N2 C6 C7 . . 112.48(11) ?
H6A C6 H6B . . 107.8 ?
C7 C6 H6A . . 109.1 ?
C7 C6 H6B . . 109.1 ?
O1 C7 C6 . . 106.82(10) ?
O1 C7 H7A . . 110.4 ?
O1 C7 H7B . . 110.4 ?
C6 C7 H7A . . 110.4 ?
C6 C7 H7B . . 110.4 ?
H7A C7 H7B . . 108.6 ?
O1 C8 C9 . . 112.50(11) ?
O2 C8 O1 . . 122.86(13) ?
O2 C8 C9 . . 124.62(13) ?
C10 C9 C8 . . 118.83(13) ?
C11 C9 C8 . . 117.68(13) ?
C11 C9 C10 . . 123.46(14) ?
C9 C10 H10A . . 109.5 ?
C9 C10 H10B . . 109.5 ?
C9 C10 H10C . . 109.5 ?
H10A C10 H10B . . 109.5 ?
H10A C10 H10C . . 109.5 ?
H10B C10 H10C . . 109.5 ?
C9 C11 H11A . . 120.0 ?
C9 C11 H11B . . 120.0 ?
H11A C11 H11B . . 120.0 ?

loop_
_geom_bond_atom_site_label_1
_geom_bond_atom_site_label_2
_geom_bond_site_symmetry_2
_geom_bond_distance
_geom_bond_publ_flag
F1 C1 . 1.3413(16) ?
F2 C2 . 1.3516(15) ?
F3 C4 . 1.3495(15) ?
F4 C5 . 1.3444(16) ?
O1 C7 . 1.4540(15) ?
O1 C8 . 1.3367(17) ?
O2 C8 . 1.2105(16) ?
N1 C1 . 1.3201(19) ?
N1 C5 . 1.3111(18) ?
N2 C3 . 1.3522(16) ?
N2 C6 . 1.4594(17) ?
N2 HN2 . 0.811(18) ?
C1 C2 . 1.3625(19) ?
C2 C3 . 1.4072(18) ?
C3 C4 . 1.4030(18) ?
C4 C5 . 1.3714(18) ?
C6 H6A . 0.9900 ?
C6 H6B . 0.9900 ?
C6 C7 . 1.505(2) ?
C7 H7A . 0.9900 ?
C7 H7B . 0.9900 ?
C8 C9 . 1.4961(19) ?
C9 C10 . 1.484(2) ?
C9 C11 . 1.339(2) ?
C10 H10A . 0.9800 ?
C10 H10B . 0.9800 ?
C10 H10C . 0.9800 ?
C11 H11A . 0.9500 ?
C11 H11B . 0.9500 ?

loop_
_geom_hbond_atom_site_label_D
_geom_hbond_atom_site_label_H
_geom_hbond_atom_site_label_A
_geom_hbond_site_symmetry_A
_geom_hbond_distance_DH
_geom_hbond_distance_HA
_geom_hbond_distance_DA
_geom_hbond_angle_DHA
_geom_hbond_publ_flag
N2 HN2 O2 2_545 0.811(18) 2.119(17) 2.8296(15) 146.3(15) yes
C6 H6B F3 . 0.99 2.23 2.9004(15) 124 yes
C7 H7B F3 1_455 0.99 2.57 3.5368(15) 167 yes
C7 H7B F4 1_455 0.99 2.63 3.3646(16) 131 yes
C7 H7A Cg1 2_655 0.99 2.89 3.6047(15) 130 yes

loop_
_geom_torsion_atom_site_label_1
_geom_torsion_atom_site_label_2
_geom_torsion_atom_site_label_3
_geom_torsion_atom_site_label_4
_geom_torsion_site_symmetry_1
_geom_torsion_site_symmetry_2
_geom_torsion_site_symmetry_3
_geom_torsion_site_symmetry_4
_geom_torsion
_geom_torsion_publ_flag
F1 C1 C2 F2 . . . . -0.02(19) ?
F1 C1 C2 C3 . . . . 178.48(11) ?
F2 C2 C3 N2 . . . . -2.59(18) ?
F2 C2 C3 C4 . . . . 179.79(11) ?
F3 C4 C5 F4 . . . . -1.19(18) ?
F3 C4 C5 N1 . . . . 178.86(12) ?
O1 C8 C9 C10 . . . . -8.07(19) ?
O1 C8 C9 C11 . . . . 170.13(13) ?
O2 C8 C9 C10 . . . . 173.30(15) ?
O2 C8 C9 C11 . . . . -8.5(2) ?
N1 C1 C2 F2 . . . . -179.47(12) ?
N1 C1 C2 C3 . . . . -1.0(2) ?
N2 C3 C4 F3 . . . . 2.5(2) ?
N2 C3 C4 C5 . . . . -177.92(13) ?
N2 C6 C7 O1 . . . . 61.78(13) ?
C1 N1 C5 F4 . . . . -178.91(11) ?
C1 N1 C5 C4 . . . . 1.0(2) ?
C1 C2 C3 N2 . . . . 178.87(12) ?
C1 C2 C3 C4 . . . . 1.25(18) ?
C2 C3 C4 F3 . . . . 179.97(11) ?
C2 C3 C4 C5 . . . . -0.49(18) ?
C3 N2 C6 C7 . . . . -81.68(16) ?
C3 C4 C5 F4 . . . . 179.25(11) ?
C3 C4 C5 N1 . . . . -0.7(2) ?
C5 N1 C1 F1 . . . . -179.66(11) ?
C5 N1 C1 C2 . . . . -0.2(2) ?
C6 N2 C3 C2 . . . . 160.42(13) ?
C6 N2 C3 C4 . . . . -22.3(2) ?
C7 O1 C8 O2 . . . . -0.88(19) ?
C7 O1 C8 C9 . . . . -179.54(11) ?
C8 O1 C7 C6 . . . . 179.42(11) ?
